data_4002578
loop_
_publ_author_name
'Takahashi, J.'
'Kamiyama, T.'
'Yamane, H.'
'Hirosaki, N.'
'Yamamoto, Y.'
'Suehiro, T.'
'Shimada, M.'

_publ_section_title
;
 Crystal structure of La4 Si2 O7 N2 analyzed by the Rietveld method using
 the time-of-flight neutron powder diffraction data
;
_journal_name_full 'Chemistry of Materials (1,1989-)'
_journal_page_first 1099
_journal_page_last 1104
_journal_volume 15
_journal_year 2003
_chemical_formula_sum 'La4 N2 O7 Si2'
_chemical_name_systematic 'La4 (Si2 O7 N2)'
_space_group_IT_number 14
_symmetry_space_group_name_Hall '-P 2ybc'
_symmetry_space_group_name_H-M 'P 1 21/c 1'
_cell_angle_alpha 90
_cell_angle_beta 110.9214
_cell_angle_gamma 90
_cell_formula_units_Z 4
_cell_length_a 8.0375
_cell_length_b 10.99
_cell_length_c 11.1115
_cell_volume 916.793
_citation_journal_id_ASTM CMATEX
_cod_data_source_file Takahashi_CMATEX_2003_301.cif
_cod_data_source_block La4N2O7Si2
_cod_original_cell_volume 916.7931
_cod_database_code 4002578

loop_
_symmetry_equiv_pos_as_xyz
x,y,z
-x,y+1/2,-z+1/2
-x,-y,-z
x,-y-1/2,z-1/2

loop_
_atom_site_label
_atom_site_type_symbol
_atom_site_fract_x
_atom_site_fract_y
_atom_site_fract_z
_atom_site_occupancy
_atom_site_U_iso_or_equiv
O2 O-2 0.9731 0.2122 0.7481 0.95 0.0
O4 O-2 0.8432 0.2389 0.9863 0.98 0.0
N2 N-3 0.9731 0.2122 0.7481 0.05 0.0
La2 La+3 0.0842 0.1281 0.4263 1 0.0
La1 La+3 0.5887 0.1228 0.4203 1 0.0
N3 N-3 0.9445 0.0508 0.1589 0.36 0.0
O9 O-2 0.8245 0.0052 0.3948 1 0.0
O7 O-2 0.3939 0.2372 0.986 0.97 0.0
O1 O-2 0.1887 0.2167 0.1263 0.06 0.0
La3 La+3 0.278 0.0851 0.8048 1 0.0
Si1 Si+4 0.9808 0.1957 0.1288 1 0.0
N4 N-3 0.8432 0.2389 0.9863 0.02 0.0
O5 O-2 0.5218 0.2101 0.7443 0.88 0.0
N5 N-3 0.5218 0.2101 0.7443 0.12 0.0
N1 N-3 0.1887 0.2167 0.1263 0.94 0.0
O6 O-2 0.4731 0.0564 0.1719 0.54 0.0
Si2 Si+4 0.4019 0.1959 0.1293 1 0.0
O8 O-2 0.3199 0.005 0.3916 0.98 0.0
La4 La+3 0.7811 0.0692 0.8214 1 0.0
N6 N-3 0.4731 0.0564 0.1719 0.46 0.0
O3 O-2 0.9445 0.0508 0.1589 0.64 0.0
N7 N-3 0.3939 0.2372 0.986 0.03 0.0
N8 N-3 0.3199 0.005 0.3916 0.02 0.0
